data_7021739
loop_
_publ_author_name
'Al-Harbi, Ahmed'
'Rong, Yi'
'Parkin, Gerard'

_publ_section_title
;
 Synthesis and structural characterization of bis and
 tris(2-mercapto-1-methylbenzimidazolyl)hydroborato complexes:
 benzannulation promotes \k(3)-coordination.
;
_journal_issue 31
_journal_name_full 'Dalton transactions (Cambridge, England : 2003)'
_journal_page_first 11117
_journal_page_last 11127
_journal_paper_doi 10.1039/c3dt51092a
_journal_volume 42
_journal_year 2013
_chemical_formula_sum 'C33 H28 B N6 O3 Re S3'
_chemical_formula_weight 849.80
_chemical_name_systematic
;
?
;
_space_group_IT_number 14
_symmetry_cell_setting monoclinic
_symmetry_space_group_name_Hall '-P 2ybc'
_symmetry_space_group_name_H-M 'P 1 21/c 1'
_atom_sites_solution_hydrogens geom
_atom_sites_solution_primary direct
_atom_sites_solution_secondary difmap
_audit_creation_method SHELXL-97
_cell_angle_alpha 90.00
_cell_angle_beta 93.087(3)
_cell_angle_gamma 90.00
_cell_formula_units_Z 4
_cell_length_a 16.147(3)
_cell_length_b 10.510(2)
_cell_length_c 19.719(4)
_cell_measurement_reflns_used 9828
_cell_measurement_temperature 125(2)
_cell_measurement_theta_max 32.11
_cell_measurement_theta_min 2.31
_cell_volume 3341.6(11)
_computing_cell_refinement 'Bruker SAINT'
_computing_data_collection 'Bruker APEX2'
_computing_data_reduction 'Bruker SAINT'
_computing_molecular_graphics 'Bruker SHELXTL'
_computing_publication_material 'Bruker SHELXTL'
_computing_structure_refinement 'SHELXL-97 (Sheldrick, 2008)'
_computing_structure_solution 'SHELXS-97 (Sheldrick, 2008)'
_diffrn_ambient_temperature 125(2)
_diffrn_measured_fraction_theta_full 1.000
_diffrn_measured_fraction_theta_max 1.000
_diffrn_measurement_device_type 'Bruker APEX-II CCD'
_diffrn_measurement_method '\f and \w scans'
_diffrn_radiation_monochromator graphite
_diffrn_radiation_source 'fine-focus sealed tube'
_diffrn_radiation_type MoK\a
_diffrn_radiation_wavelength 0.71073
_diffrn_reflns_av_R_equivalents 0.0517
_diffrn_reflns_av_sigmaI/netI 0.0381
_diffrn_reflns_limit_h_max 22
_diffrn_reflns_limit_h_min -22
_diffrn_reflns_limit_k_max 14
_diffrn_reflns_limit_k_min -14
_diffrn_reflns_limit_l_max 27
_diffrn_reflns_limit_l_min -27
_diffrn_reflns_number 49786
_diffrn_reflns_theta_full 29.57
_diffrn_reflns_theta_max 29.57
_diffrn_reflns_theta_min 1.26
_exptl_absorpt_coefficient_mu 3.868
_exptl_absorpt_correction_T_max 0.8301
_exptl_absorpt_correction_T_min 0.5592
_exptl_absorpt_correction_type empirical
_exptl_absorpt_process_details SADABS
_exptl_crystal_colour pink
_exptl_crystal_density_diffrn 1.689
_exptl_crystal_density_method 'not measured'
_exptl_crystal_description block
_exptl_crystal_F_000 1680
_exptl_crystal_size_max 0.17
_exptl_crystal_size_mid 0.06
_exptl_crystal_size_min 0.05
_refine_diff_density_max 1.337
_refine_diff_density_min -0.441
_refine_diff_density_rms 0.109
_refine_ls_extinction_method none
_refine_ls_goodness_of_fit_ref 1.015
_refine_ls_hydrogen_treatment mixed
_refine_ls_matrix_type full
_refine_ls_number_parameters 431
_refine_ls_number_reflns 9381
_refine_ls_number_restraints 0
_refine_ls_restrained_S_all 1.015
_refine_ls_R_factor_all 0.0399
_refine_ls_R_factor_gt 0.0266
_refine_ls_shift/su_max 0.003
_refine_ls_shift/su_mean 0.000
_refine_ls_structure_factor_coef Fsqd
_refine_ls_weighting_details 'calc w=1/[\s^2^(Fo^2^)+(0.0270P)^2^+0.0000P] where P=(Fo^2^+2Fc^2^)/3'
_refine_ls_weighting_scheme calc
_refine_ls_wR_factor_gt 0.0538
_refine_ls_wR_factor_ref 0.0581
_reflns_number_gt 7614
_reflns_number_total 9381
_reflns_threshold_expression >2sigma(I)
_cod_data_source_file c3dt51092a.txt
_cod_data_source_block btmres10
_cod_depositor_comments
;
The following automatic conversions were performed:

'_symmetry_cell_setting' value 'Monoclinic' changed to 'monoclinic'
according to /home/saulius/struct/CIF-dictionaries/cif_core.dic
dictionary named 'cif_core.dic' version 2.4.2 from 2011-04-26.

Automatic conversion script
Id: cif_fix_values 1891 2012-01-12 08:04:46Z andrius 
;
_cod_original_cell_volume 3341.5(12)
_cod_original_sg_symbol_H-M P2(1)/c
_cod_database_code 7021739

loop_
_symmetry_equiv_pos_as_xyz
'x, y, z'
'-x, y+1/2, -z+1/2'
'-x, -y, -z'
'x, -y-1/2, z-1/2'

loop_
_atom_site_label
_atom_site_type_symbol
_atom_site_fract_x
_atom_site_fract_y
_atom_site_fract_z
_atom_site_U_iso_or_equiv
_atom_site_adp_type
_atom_site_occupancy
_atom_site_symmetry_multiplicity
_atom_site_calc_flag
_atom_site_refinement_flags
Re Re 0.289166(6) 0.547887(9) 0.425307(5) 0.01759(3) Uani 1 1 d .
B B 0.24479(18) 0.9353(3) 0.40390(15) 0.0162(6) Uani 1 1 d .
H1 H 0.2346(17) 1.038(2) 0.3966(14) 0.017(7) Uiso 1 1 d .
S1 S 0.40097(4) 0.71092(6) 0.40572(3) 0.01803(13) Uani 1 1 d .
S2 S 0.22802(4) 0.68678(6) 0.51521(3) 0.02022(14) Uani 1 1 d .
S3 S 0.19159(4) 0.64417(6) 0.33410(3) 0.02068(13) Uani 1 1 d .
N11 N 0.31987(13) 0.92061(19) 0.45554(11) 0.0158(4) Uani 1 1 d .
N12 N 0.43262(13) 0.8595(2) 0.51597(11) 0.0178(4) Uani 1 1 d .
N21 N 0.16455(12) 0.8792(2) 0.43123(11) 0.0162(4) Uani 1 1 d .
N22 N 0.07187(13) 0.7676(2) 0.48365(11) 0.0186(4) Uani 1 1 d .
N31 N 0.26699(13) 0.8800(2) 0.33419(11) 0.0164(4) Uani 1 1 d .
N32 N 0.29000(15) 0.7601(2) 0.24535(11) 0.0234(5) Uani 1 1 d .
O1 O 0.16207(13) 0.3383(2) 0.44783(13) 0.0430(6) Uani 1 1 d .
O2 O 0.37244(14) 0.3761(2) 0.32388(12) 0.0369(5) Uani 1 1 d .
O3 O 0.40524(14) 0.4465(2) 0.54069(11) 0.0368(5) Uani 1 1 d .
C1 C 0.20879(19) 0.4181(3) 0.43922(16) 0.0280(6) Uani 1 1 d .
C2 C 0.34094(17) 0.4412(3) 0.36115(15) 0.0239(6) Uani 1 1 d .
C3 C 0.36086(18) 0.4823(3) 0.49766(15) 0.0235(6) Uani 1 1 d .
C4 C 0.1006(3) 0.2081(4) 0.7446(2) 0.0538(10) Uani 1 1 d .
H4A H 0.0949 0.1320 0.7699 0.065 Uiso 1 1 calc R
C5 C 0.0313(2) 0.2689(4) 0.7163(2) 0.0505(10) Uani 1 1 d .
H5A H -0.0223 0.2343 0.7216 0.061 Uiso 1 1 calc R
C6 C 0.0401(2) 0.3785(4) 0.6809(2) 0.0516(10) Uani 1 1 d .
H6A H -0.0077 0.4214 0.6622 0.062 Uiso 1 1 calc R
C7 C 0.1175(2) 0.4276(4) 0.67180(19) 0.0489(10) Uani 1 1 d .
H7A H 0.1230 0.5035 0.6463 0.059 Uiso 1 1 calc R
C8 C 0.1869(2) 0.3679(4) 0.69932(18) 0.0442(9) Uani 1 1 d .
H8A H 0.2403 0.4024 0.6929 0.053 Uiso 1 1 calc R
C9 C 0.1793(2) 0.2591(4) 0.73588(19) 0.0492(10) Uani 1 1 d .
H9A H 0.2272 0.2180 0.7554 0.059 Uiso 1 1 calc R
C11 C 0.50487(16) 0.7851(3) 0.53939(14) 0.0239(6) Uani 1 1 d .
H11B H 0.5139 0.7946 0.5887 0.036 Uiso 1 1 calc R
H11C H 0.5538 0.8154 0.5169 0.036 Uiso 1 1 calc R
H11A H 0.4954 0.6952 0.5283 0.036 Uiso 1 1 calc R
C12 C 0.38214(15) 0.8340(2) 0.46025(13) 0.0166(5) Uani 1 1 d .
C13 C 0.40222(16) 0.9657(2) 0.54882(13) 0.0190(5) Uani 1 1 d .
C14 C 0.33084(16) 1.0032(2) 0.51104(13) 0.0173(5) Uani 1 1 d .
C15 C 0.28499(17) 1.1079(3) 0.53000(14) 0.0216(6) Uani 1 1 d .
H15A H 0.2362 1.1338 0.5047 0.026 Uiso 1 1 calc R
C16 C 0.31375(18) 1.1725(3) 0.58745(15) 0.0267(6) Uani 1 1 d .
H16A H 0.2838 1.2445 0.6018 0.032 Uiso 1 1 calc R
C17 C 0.38541(19) 1.1356(3) 0.62516(15) 0.0301(7) Uani 1 1 d .
H17A H 0.4029 1.1827 0.6645 0.036 Uiso 1 1 calc R
C18 C 0.43157(18) 1.0312(3) 0.60625(14) 0.0242(6) Uani 1 1 d .
H18A H 0.4807 1.0059 0.6314 0.029 Uiso 1 1 calc R
C21 C 0.03374(18) 0.6701(3) 0.52477(16) 0.0272(6) Uani 1 1 d .
H21A H 0.0738 0.6018 0.5349 0.041 Uiso 1 1 calc R
H21B H -0.0151 0.6352 0.4996 0.041 Uiso 1 1 calc R
H21C H 0.0170 0.7080 0.5673 0.041 Uiso 1 1 calc R
C22 C 0.15369(16) 0.7815(2) 0.47412(13) 0.0172(5) Uani 1 1 d .
C23 C 0.02747(15) 0.8594(2) 0.44635(13) 0.0182(5) Uani 1 1 d .
C24 C 0.08565(15) 0.9290(2) 0.41231(13) 0.0167(5) Uani 1 1 d .
C25 C 0.06086(17) 1.0278(2) 0.36881(14) 0.0211(6) Uani 1 1 d .
H25A H 0.0997 1.0755 0.3447 0.025 Uiso 1 1 calc R
C26 C -0.02393(17) 1.0533(3) 0.36246(15) 0.0251(6) Uani 1 1 d .
H26A H -0.0433 1.1196 0.3330 0.030 Uiso 1 1 calc R
C27 C -0.08135(17) 0.9838(3) 0.39833(15) 0.0249(6) Uani 1 1 d .
H27A H -0.1385 1.0055 0.3933 0.030 Uiso 1 1 calc R
C28 C -0.05711(16) 0.8853(3) 0.44049(14) 0.0226(6) Uani 1 1 d .
H28A H -0.0960 0.8373 0.4644 0.027 Uiso 1 1 calc R
C31 C 0.2897(2) 0.6523(3) 0.19867(16) 0.0385(8) Uani 1 1 d .
H31A H 0.2504 0.5879 0.2131 0.058 Uiso 1 1 calc R
H31B H 0.3454 0.6153 0.1988 0.058 Uiso 1 1 calc R
H31C H 0.2730 0.6813 0.1527 0.058 Uiso 1 1 calc R
C32 C 0.25024(16) 0.7668(2) 0.30400(13) 0.0193(5) Uani 1 1 d .
C33 C 0.33721(17) 0.8698(3) 0.23879(14) 0.0223(6) Uani 1 1 d .
C34 C 0.32309(15) 0.9449(2) 0.29469(13) 0.0180(5) Uani 1 1 d .
C35 C 0.36252(16) 1.0616(2) 0.30463(14) 0.0198(5) Uani 1 1 d .
H35A H 0.3529 1.1136 0.3428 0.024 Uiso 1 1 calc R
C36 C 0.41677(17) 1.0982(3) 0.25583(14) 0.0241(6) Uani 1 1 d .
H36A H 0.4451 1.1771 0.2610 0.029 Uiso 1 1 calc R
C37 C 0.43074(19) 1.0229(3) 0.19957(16) 0.0303(7) Uani 1 1 d .
H37A H 0.4685 1.0512 0.1674 0.036 Uiso 1 1 calc R
C38 C 0.3905(2) 0.9068(3) 0.18945(16) 0.0320(7) Uani 1 1 d .
H38A H 0.3991 0.8555 0.1508 0.038 Uiso 1 1 calc R

loop_
_atom_site_aniso_label
_atom_site_aniso_U_11
_atom_site_aniso_U_22
_atom_site_aniso_U_33
_atom_site_aniso_U_23
_atom_site_aniso_U_13
_atom_site_aniso_U_12
Re 0.01645(5) 0.01446(5) 0.02202(6) 0.00103(4) 0.00267(4) 0.00169(4)
B 0.0146(13) 0.0163(14) 0.0179(14) -0.0011(11) 0.0024(11) 0.0009(11)
S1 0.0156(3) 0.0171(3) 0.0216(3) -0.0039(2) 0.0029(2) 0.0015(2)
S2 0.0201(3) 0.0209(3) 0.0200(3) 0.0040(3) 0.0044(3) 0.0060(3)
S3 0.0192(3) 0.0189(3) 0.0236(3) 0.0005(3) -0.0020(3) -0.0032(3)
N11 0.0150(10) 0.0155(10) 0.0169(11) -0.0017(8) 0.0014(8) -0.0003(8)
N12 0.0149(10) 0.0196(11) 0.0186(11) -0.0004(9) -0.0005(8) -0.0001(9)
N21 0.0130(10) 0.0164(11) 0.0192(11) 0.0010(8) 0.0021(8) 0.0021(8)
N22 0.0170(11) 0.0169(11) 0.0223(12) 0.0008(9) 0.0041(9) 0.0019(8)
N31 0.0157(10) 0.0165(11) 0.0169(11) 0.0018(8) 0.0005(8) -0.0006(8)
N32 0.0307(13) 0.0209(11) 0.0191(12) -0.0014(9) 0.0054(10) -0.0011(10)
O1 0.0284(12) 0.0310(12) 0.0702(18) 0.0141(12) 0.0092(12) -0.0036(10)
O2 0.0379(13) 0.0292(12) 0.0444(14) -0.0130(10) 0.0104(11) -0.0003(10)
O3 0.0411(13) 0.0361(12) 0.0326(12) 0.0024(10) -0.0028(10) 0.0168(10)
C1 0.0267(15) 0.0221(14) 0.0357(17) 0.0065(12) 0.0054(13) 0.0072(12)
C2 0.0211(13) 0.0179(13) 0.0325(16) 0.0001(12) -0.0014(11) -0.0031(11)
C3 0.0244(14) 0.0189(14) 0.0275(15) 0.0002(11) 0.0045(12) 0.0062(11)
C4 0.075(3) 0.045(2) 0.042(2) -0.0164(18) 0.006(2) -0.001(2)
C5 0.037(2) 0.068(3) 0.047(2) -0.032(2) 0.0061(17) -0.0079(19)
C6 0.032(2) 0.068(3) 0.053(2) -0.023(2) -0.0108(17) 0.0124(19)
C7 0.051(2) 0.057(2) 0.038(2) -0.0103(18) -0.0085(18) 0.0021(19)
C8 0.0308(18) 0.060(2) 0.042(2) -0.0243(19) -0.0010(15) -0.0021(17)
C9 0.042(2) 0.059(2) 0.045(2) -0.0251(19) -0.0145(17) 0.0197(19)
C11 0.0159(13) 0.0281(15) 0.0272(15) 0.0016(12) -0.0036(11) 0.0028(11)
C12 0.0155(12) 0.0159(12) 0.0186(13) 0.0004(10) 0.0036(10) 0.0002(9)
C13 0.0197(13) 0.0197(13) 0.0183(13) -0.0012(10) 0.0057(10) -0.0041(10)
C14 0.0190(13) 0.0165(11) 0.0168(13) -0.0002(10) 0.0050(10) -0.0025(10)
C15 0.0190(13) 0.0196(13) 0.0267(15) -0.0030(11) 0.0056(11) 0.0000(10)
C16 0.0313(16) 0.0226(14) 0.0272(15) -0.0077(12) 0.0108(12) -0.0017(12)
C17 0.0380(17) 0.0301(16) 0.0223(15) -0.0091(12) 0.0031(13) -0.0086(13)
C18 0.0249(14) 0.0272(15) 0.0205(14) -0.0024(11) 0.0006(11) -0.0066(11)
C21 0.0239(14) 0.0225(14) 0.0361(17) 0.0075(12) 0.0085(12) -0.0023(11)
C22 0.0186(13) 0.0157(12) 0.0175(13) -0.0032(10) 0.0031(10) 0.0008(10)
C23 0.0157(12) 0.0183(12) 0.0208(13) -0.0022(10) 0.0015(10) -0.0001(10)
C24 0.0140(12) 0.0175(13) 0.0185(13) -0.0044(10) 0.0012(10) 0.0005(9)
C25 0.0215(13) 0.0218(14) 0.0202(13) 0.0043(10) 0.0020(11) 0.0022(10)
C26 0.0233(14) 0.0261(14) 0.0257(14) 0.0035(12) -0.0016(11) 0.0066(12)
C27 0.0154(13) 0.0287(15) 0.0304(16) -0.0034(12) 0.0002(11) 0.0036(11)
C28 0.0153(13) 0.0275(15) 0.0252(14) -0.0038(12) 0.0036(11) 0.0003(11)
C31 0.064(2) 0.0263(16) 0.0258(16) -0.0091(13) 0.0090(16) -0.0036(16)
C32 0.0182(13) 0.0216(13) 0.0178(13) 0.0020(10) -0.0024(10) 0.0019(10)
C33 0.0264(14) 0.0209(13) 0.0197(13) 0.0026(11) 0.0034(11) 0.0038(11)
C34 0.0143(12) 0.0225(13) 0.0173(12) 0.0045(11) 0.0023(9) 0.0021(10)
C35 0.0193(13) 0.0192(13) 0.0210(13) 0.0030(10) 0.0004(10) 0.0008(10)
C36 0.0196(13) 0.0259(14) 0.0266(15) 0.0090(12) 0.0008(11) -0.0021(11)
C37 0.0294(16) 0.0349(17) 0.0280(16) 0.0085(13) 0.0133(13) 0.0013(13)
C38 0.0392(18) 0.0336(16) 0.0244(16) 0.0000(13) 0.0132(13) 0.0030(14)

loop_
_atom_type_symbol
_atom_type_description
_atom_type_scat_dispersion_real
_atom_type_scat_dispersion_imag
_atom_type_scat_source
C C 0.0033 0.0016 'International Tables Vol C Tables 4.2.6.8 and 6.1.1.4'
H H 0.0000 0.0000 'International Tables Vol C Tables 4.2.6.8 and 6.1.1.4'
B B 0.0013 0.0007 'International Tables Vol C Tables 4.2.6.8 and 6.1.1.4'
N N 0.0061 0.0033 'International Tables Vol C Tables 4.2.6.8 and 6.1.1.4'
O O 0.0106 0.0060 'International Tables Vol C Tables 4.2.6.8 and 6.1.1.4'
S S 0.1246 0.1234 'International Tables Vol C Tables 4.2.6.8 and 6.1.1.4'
Re Re -1.0185 7.2310 'International Tables Vol C Tables 4.2.6.8 and 6.1.1.4'

loop_
_geom_angle_atom_site_label_1
_geom_angle_atom_site_label_2
_geom_angle_atom_site_label_3
_geom_angle
C1 Re C2 90.06(12)
C1 Re C3 91.37(13)
C2 Re C3 90.77(12)
C1 Re S1 177.06(9)
C2 Re S1 87.43(8)
C3 Re S1 87.13(9)
C1 Re S3 89.19(9)
C2 Re S3 92.39(9)
C3 Re S3 176.79(8)
S1 Re S3 92.44(2)
C1 Re S2 91.00(9)
C2 Re S2 176.56(9)
C3 Re S2 85.93(8)
S1 Re S2 91.42(2)
S3 Re S2 90.90(3)
H1 B N21 107.3(15)
H1 B N11 106.9(15)
N21 B N11 111.9(2)
H1 B N31 106.9(15)
N21 B N31 113.8(2)
N11 B N31 109.6(2)
C12 S1 Re 105.19(9)
C22 S2 Re 106.89(9)
C32 S3 Re 102.16(9)
C12 N11 C14 107.5(2)
C12 N11 B 131.6(2)
C14 N11 B 120.9(2)
C12 N12 C13 108.8(2)
C12 N12 C11 125.8(2)
C13 N12 C11 125.3(2)
C22 N21 C24 107.6(2)
C22 N21 B 130.5(2)
C24 N21 B 121.9(2)
C22 N22 C23 109.4(2)
C22 N22 C21 126.6(2)
C23 N22 C21 124.0(2)
C32 N31 C34 107.6(2)
C32 N31 B 132.0(2)
C34 N31 B 119.8(2)
C32 N32 C33 108.9(2)
C32 N32 C31 126.4(2)
C33 N32 C31 124.6(2)
O1 C1 Re 178.4(3)
O2 C2 Re 178.7(3)
O3 C3 Re 177.8(3)
C5 C4 C9 119.7(4)
C6 C5 C4 119.7(4)
C5 C6 C7 120.4(4)
C8 C7 C6 120.5(4)
C9 C8 C7 119.9(4)
C8 C9 C4 119.8(4)
N11 C12 N12 109.5(2)
N11 C12 S1 128.1(2)
N12 C12 S1 122.33(19)
C18 C13 N12 131.6(3)
C18 C13 C14 122.2(2)
N12 C13 C14 106.3(2)
C15 C14 C13 121.1(2)
C15 C14 N11 130.9(2)
C13 C14 N11 107.9(2)
C16 C15 C14 116.8(3)
C15 C16 C17 122.2(3)
C18 C17 C16 121.2(3)
C13 C18 C17 116.5(3)
N21 C22 N22 109.3(2)
N21 C22 S2 128.5(2)
N22 C22 S2 122.13(19)
N22 C23 C28 131.0(2)
N22 C23 C24 106.1(2)
C28 C23 C24 122.8(2)
C23 C24 C25 120.7(2)
C23 C24 N21 107.5(2)
C25 C24 N21 131.8(2)
C24 C25 C26 116.5(2)
C25 C26 C27 121.9(3)
C28 C27 C26 121.6(3)
C27 C28 C23 116.4(3)
N31 C32 N32 109.2(2)
N31 C32 S3 127.4(2)
N32 C32 S3 123.3(2)
C34 C33 C38 122.2(3)
C34 C33 N32 106.5(2)
C38 C33 N32 131.3(3)
C33 C34 C35 121.4(2)
C33 C34 N31 107.7(2)
C35 C34 N31 130.9(2)
C36 C35 C34 116.6(3)
C35 C36 C37 122.0(3)
C38 C37 C36 121.3(3)
C33 C38 C37 116.6(3)

loop_
_geom_bond_atom_site_label_1
_geom_bond_atom_site_label_2
_geom_bond_distance
Re C1 1.913(3)
Re C2 1.916(3)
Re C3 1.917(3)
Re S1 2.5337(7)
Re S3 2.5369(8)
Re S2 2.5372(7)
B H1 1.10(3)
B N21 1.547(3)
B N11 1.548(4)
B N31 1.552(4)
S1 C12 1.720(3)
S2 C22 1.727(3)
S3 C32 1.724(3)
N11 C12 1.356(3)
N11 C14 1.401(3)
N12 C12 1.359(3)
N12 C13 1.394(3)
N12 C11 1.458(3)
N21 C22 1.348(3)
N21 C24 1.409(3)
N22 C22 1.352(3)
N22 C23 1.389(3)
N22 C21 1.463(3)
N31 C32 1.351(3)
N31 C34 1.403(3)
N32 C32 1.354(3)
N32 C33 1.392(3)
N32 C31 1.460(4)
O1 C1 1.147(3)
O2 C2 1.144(3)
O3 C3 1.144(3)
C4 C5 1.381(6)
C4 C9 1.398(6)
C5 C6 1.358(6)
C6 C7 1.373(5)
C7 C8 1.371(5)
C8 C9 1.361(5)
C13 C18 1.387(4)
C13 C14 1.395(4)
C14 C15 1.389(4)
C15 C16 1.380(4)
C16 C17 1.396(4)
C17 C18 1.388(4)
C23 C28 1.391(3)
C23 C24 1.392(3)
C24 C25 1.392(4)
C25 C26 1.394(4)
C26 C27 1.401(4)
C27 C28 1.372(4)
C33 C34 1.384(4)
C33 C38 1.389(4)
C34 C35 1.391(4)
C35 C36 1.390(4)
C36 C37 1.391(4)
C37 C38 1.391(4)
